data_7704267
loop_
_publ_author_name
'Joshi, Arti'
'Gupta, Ruby'
'Singh, Bharti'
'Sharma, Deepika'
'Singh, Monika'

_publ_section_title
;
 Effective inhibitory activity against MCF-7, A549 and HepG2 cancer cells
 by a phosphomolybdate based hybrid solid.
;
_journal_issue 21
_journal_name_full 'Dalton transactions (Cambridge, England : 2003)'
_journal_page_first 7069
_journal_page_last 7077
_journal_paper_doi 10.1039/d0dt01042a
_journal_volume 49
_journal_year 2020
_chemical_formula_moiety 'H2 Mo5 O23 P2, 2(C10 H9 N2), C10 H10 N2, 5(H2 O)'
_chemical_formula_sum 'C30 H40 Mo5 N6 O28 P2'
_chemical_formula_weight 1474.32
_space_group_crystal_system triclinic
_space_group_IT_number 2
_space_group_name_Hall '-P 1'
_space_group_name_H-M_alt 'P -1'
_atom_sites_solution_hydrogens mixed
_audit_creation_date 2020-04-16
_audit_creation_method
;
Olex2 1.3-dev
(compiled 2020.03.26 svn.re84ffbc8 for OlexSys, GUI svn.r5830)
;
_audit_update_record
;
2020-04-29 deposited with the CCDC.	2020-04-30 downloaded from the CCDC.
;
_cell_angle_alpha 102.037(2)
_cell_angle_beta 100.172(2)
_cell_angle_gamma 93.337(2)
_cell_formula_units_Z 2
_cell_length_a 9.9113(6)
_cell_length_b 11.7477(7)
_cell_length_c 20.9842(12)
_cell_measurement_reflns_used 9691
_cell_measurement_temperature 302(2)
_cell_measurement_theta_max 28.29
_cell_measurement_theta_min 2.24
_cell_volume 2340.5(2)
_computing_cell_refinement 'SAINT v8.37A (Bruker, 2015)'
_computing_data_collection 'Bruker D-8 Quest'
_computing_data_reduction 'SAINT v8.37A (Bruker, 2015)'
_computing_molecular_graphics 'Olex2 1.3-dev (Dolomanov et al., 2009)'
_computing_publication_material 'Olex2 1.3-dev (Dolomanov et al., 2009)'
_computing_structure_refinement 'SHELXL 2018/3 (Sheldrick, 2015)'
_computing_structure_solution 'SHELXT 2014/5 (Sheldrick, 2014)'
_diffrn_ambient_temperature 302.11
_diffrn_measured_fraction_theta_full 0.999
_diffrn_measured_fraction_theta_max 0.999
_diffrn_measurement_device_type 'CCD area detector'
_diffrn_measurement_method 'phi and omega scans'
_diffrn_radiation_type MoK\a
_diffrn_radiation_wavelength 0.71073
_diffrn_reflns_av_R_equivalents 0.1143
_diffrn_reflns_av_unetI/netI 0.0543
_diffrn_reflns_Laue_measured_fraction_full 0.999
_diffrn_reflns_Laue_measured_fraction_max 0.999
_diffrn_reflns_limit_h_max 12
_diffrn_reflns_limit_h_min -12
_diffrn_reflns_limit_k_max 15
_diffrn_reflns_limit_k_min -15
_diffrn_reflns_limit_l_max 27
_diffrn_reflns_limit_l_min -27
_diffrn_reflns_number 57918
_diffrn_reflns_point_group_measured_fraction_full 0.999
_diffrn_reflns_point_group_measured_fraction_max 0.999
_diffrn_reflns_theta_full 25.242
_diffrn_reflns_theta_max 27.500
_diffrn_reflns_theta_min 1.781
_exptl_absorpt_coefficient_mu 1.471
_exptl_absorpt_correction_T_max 0.747
_exptl_absorpt_correction_T_min 0.634
_exptl_absorpt_correction_type multi-scan
_exptl_absorpt_process_details
;
SADABS 2016/2: Krause, L., Herbst-Irmer, R., Sheldrick G.M. & Stalke D.
(2015). J. Appl. Cryst. 48 3-10.
;
_exptl_crystal_colour blue
_exptl_crystal_colour_primary blue
_exptl_crystal_density_diffrn 2.092
_exptl_crystal_description blocks
_exptl_crystal_F_000 1452
_exptl_crystal_size_max 0.486
_exptl_crystal_size_mid 0.264
_exptl_crystal_size_min 0.198
_refine_diff_density_max 0.706
_refine_diff_density_min -0.977
_refine_diff_density_rms 0.105
_refine_ls_extinction_method none
_refine_ls_goodness_of_fit_ref 1.075
_refine_ls_hydrogen_treatment mixed
_refine_ls_matrix_type full
_refine_ls_number_parameters 689
_refine_ls_number_reflns 10746
_refine_ls_number_restraints 0
_refine_ls_restrained_S_all 1.075
_refine_ls_R_factor_all 0.0395
_refine_ls_R_factor_gt 0.0323
_refine_ls_shift/su_max 0.001
_refine_ls_shift/su_mean 0.000
_refine_ls_structure_factor_coef Fsqd
_refine_ls_weighting_details 'w=1/[\s^2^(Fo^2^)+(0.0231P)^2^+2.5847P] where P=(Fo^2^+2Fc^2^)/3'
_refine_ls_weighting_scheme calc
_refine_ls_wR_factor_gt 0.0801
_refine_ls_wR_factor_ref 0.0856
_reflns_Friedel_coverage 0.000
_reflns_number_gt 9431
_reflns_number_total 10746
_reflns_threshold_expression 'I > 2\s(I)'
_cod_data_source_file d0dt01042a2.cif
_cod_data_source_block aj111a_0m_a
_cod_depositor_comments 'Adding full bibliography for 7704267.cif.'
_cod_database_code 7704267
_shelx_shelxl_version_number 2018/3
_shelx_space_group_comment
;
The symmetry employed for this shelxl refinement is uniquely defined
by the following loop, which should always be used as a source of
symmetry information in preference to the above space-group names.
They are only intended as comments.
;
_olex2_refinement_description
;
1. Fixed Uiso
 At 1.2 times of:
  All C(H) groups, All N(H) groups
 At 1.5 times of:
  All O(H) groups, All O(H,H) groups
2. Others
 Fixed Sof: O26(0.5) H26A(0.5) H26B(0.5) O24(0.3) H24A(0.3) H24B(0.3) O25(0.2)
 H25A(0.2) H25B(0.2)
3.a Free rotating group:
 O1W(H1WA,H1WB), O2W(H2WA,H2WB), O3W(H3WA,H3WB), O4W(H4WA,H4WB), O26(H26A,
 H26B), O24(H24A,H24B), O25(H25A,H25B)
3.b Aromatic/amide H refined with riding coordinates:
 N1(H1), N6(H6), C1(H1A), C2(H2), C4(H4A), C5(H5), C7(H7), C8(H8), C9(H9),
 C10(H10), C11(H11), C12(H12), C14(H14), C15(H15), C17(H17), C18(H18), C19(H19),
  C20(H20), C21(H21), C22(H22A), C24(H24), C25(H25), C27(H27), C28(H28),
 C29(H29), C30(H30)
3.c Idealised tetrahedral OH refined as rotating group:
 O22(H22), O23(H23)
;
_olex2_submission_special_instructions 'No special instructions were received'

loop_
_space_group_symop_operation_xyz
'x, y, z'
'-x, -y, -z'

loop_
_atom_site_label
_atom_site_type_symbol
_atom_site_fract_x
_atom_site_fract_y
_atom_site_fract_z
_atom_site_U_iso_or_equiv
_atom_site_adp_type
_atom_site_occupancy
_atom_site_site_symmetry_order
_atom_site_calc_flag
_atom_site_refinement_flags_posn
_atom_site_refinement_flags_adp
_atom_site_refinement_flags_occupancy
_atom_site_disorder_assembly
_atom_site_disorder_group
Mo1 Mo 0.58507(2) 0.55937(2) 0.25525(2) 0.02317(7) Uani 1 1 d . . . . .
Mo2 Mo 0.45820(3) 0.47044(2) 0.37959(2) 0.02405(7) Uani 1 1 d . . . . .
Mo3 Mo 0.30721(3) 0.19168(2) 0.31944(2) 0.02587(7) Uani 1 1 d . . . . .
Mo4 Mo 0.36399(3) 0.09138(2) 0.16376(2) 0.02629(7) Uani 1 1 d . . . . .
Mo5 Mo 0.59294(3) 0.28884(2) 0.13154(2) 0.02481(7) Uani 1 1 d . . . . .
P1 P 0.30327(7) 0.37485(7) 0.20974(4) 0.02072(15) Uani 1 1 d . . . . .
P2 P 0.62580(7) 0.27318(7) 0.28887(4) 0.02032(15) Uani 1 1 d . . . . .
O1 O 0.7509(2) 0.5971(2) 0.29873(13) 0.0349(5) Uani 1 1 d . . . . .
O2 O 0.5540(2) 0.6790(2) 0.22303(13) 0.0344(5) Uani 1 1 d . . . . .
O3 O 0.4897(2) 0.59099(18) 0.32980(11) 0.0256(4) Uani 1 1 d . . . . .
O4 O 0.5828(2) 0.39843(18) 0.30662(10) 0.0229(4) Uani 1 1 d . . . . .
O5 O 0.5907(3) 0.5117(2) 0.44491(12) 0.0401(6) Uani 1 1 d . . . . .
O6 O 0.3204(2) 0.5321(2) 0.40676(12) 0.0355(5) Uani 1 1 d . . . . .
O7 O 0.4241(2) 0.3103(2) 0.38610(11) 0.0284(5) Uani 1 1 d . . . . .
O8 O 0.3016(2) 0.36232(19) 0.28099(10) 0.0233(4) Uani 1 1 d . . . . .
O9 O 0.3514(3) 0.0726(2) 0.35027(14) 0.0421(6) Uani 1 1 d . . . . .
O10 O 0.1475(2) 0.2127(2) 0.33813(13) 0.0384(6) Uani 1 1 d . . . . .
O11 O 0.2449(2) 0.1251(2) 0.22611(11) 0.0281(5) Uani 1 1 d . . . . .
O12 O 0.5008(2) 0.18131(18) 0.27259(11) 0.0243(4) Uani 1 1 d . . . . .
O13 O 0.2418(3) 0.0547(2) 0.09293(13) 0.0435(6) Uani 1 1 d . . . . .
O14 O 0.4101(2) -0.0405(2) 0.17811(14) 0.0375(6) Uani 1 1 d . . . . .
O15 O 0.5279(2) 0.12732(19) 0.12940(11) 0.0268(5) Uani 1 1 d . . . . .
O16 O 0.3809(2) 0.28017(19) 0.17296(10) 0.0237(4) Uani 1 1 d . . . . .
O17 O 0.6983(2) 0.26293(19) 0.23050(11) 0.0254(4) Uani 1 1 d . . . . .
O18 O 0.7458(3) 0.2687(2) 0.10696(13) 0.0388(6) Uani 1 1 d . . . . .
O19 O 0.4885(3) 0.3073(2) 0.06137(12) 0.0387(6) Uani 1 1 d . . . . .
O20 O 0.3677(2) 0.49282(19) 0.20823(11) 0.0247(4) Uani 1 1 d . . . . .
O21 O 0.6163(2) 0.44745(19) 0.18132(11) 0.0284(5) Uani 1 1 d . . . . .
O22 O 0.7269(2) 0.2571(2) 0.35086(12) 0.0330(5) Uani 1 1 d . . . . .
H22 H 0.731589 0.187129 0.349232 0.049 Uiso 1 1 calc R U . . .
O23 O 0.1504(2) 0.3595(3) 0.17094(13) 0.0391(6) Uani 1 1 d . . . . .
H23 H 0.098229 0.347630 0.195650 0.059 Uiso 1 1 calc R U . . .
N1 N 1.4455(3) -0.3380(3) 0.06592(15) 0.0447(8) Uani 1 1 d . . . . .
H1 H 1.532353 -0.336807 0.066050 0.054 Uiso 1 1 calc R U . . .
N2 N 0.7340(4) -0.3440(4) 0.0671(2) 0.0558(9) Uani 1 1 d . . . . .
N3 N 0.7243(3) -0.0059(3) 0.17570(17) 0.0397(7) Uani 1 1 d . . . . .
N4 N 1.2722(3) -0.2992(3) 0.29485(16) 0.0349(7) Uani 1 1 d . . . . .
N5 N 0.7752(4) 0.0520(3) 0.36679(17) 0.0460(8) Uani 1 1 d . . . . .
N6 N 1.0002(3) -0.3700(3) 0.54014(15) 0.0386(7) Uani 1 1 d . . . . .
H6 H 1.029908 -0.414170 0.566408 0.046 Uiso 1 1 calc R U . . .
C1 C 1.3783(4) -0.4315(4) 0.0772(2) 0.0495(10) Uani 1 1 d . . . . .
H1A H 1.426294 -0.494233 0.085520 0.059 Uiso 1 1 calc R U . . .
C2 C 1.2406(4) -0.4363(4) 0.0768(2) 0.0451(9) Uani 1 1 d . . . . .
H2 H 1.195066 -0.502529 0.084047 0.054 Uiso 1 1 calc R U . . .
C3 C 1.1676(4) -0.3422(3) 0.06568(17) 0.0362(8) Uani 1 1 d . . . . .
C4 C 1.2414(4) -0.2461(4) 0.0543(2) 0.0441(9) Uani 1 1 d . . . . .
H4A H 1.196509 -0.181532 0.046538 0.053 Uiso 1 1 calc R U . . .
C5 C 1.3788(4) -0.2463(4) 0.05437(19) 0.0435(9) Uani 1 1 d . . . . .
H5 H 1.426856 -0.182004 0.046331 0.052 Uiso 1 1 calc R U . . .
C6 C 1.0180(4) -0.3437(3) 0.06588(18) 0.0400(8) Uani 1 1 d . . . . .
C7 C 0.9519(4) -0.4134(4) 0.0995(2) 0.0468(9) Uani 1 1 d . . . . .
H7 H 1.001398 -0.462221 0.122392 0.056 Uiso 1 1 calc R U . . .
C8 C 0.8142(5) -0.4098(4) 0.0989(2) 0.0544(11) Uani 1 1 d . . . . .
H8 H 0.773497 -0.456697 0.122316 0.065 Uiso 1 1 calc R U . . .
C9 C 0.7972(5) -0.2769(5) 0.0345(3) 0.0642(13) Uani 1 1 d . . . . .
H9 H 0.744706 -0.228798 0.012370 0.077 Uiso 1 1 calc R U . . .
C10 C 0.9349(4) -0.2749(4) 0.0319(2) 0.0570(12) Uani 1 1 d . . . . .
H10 H 0.972589 -0.227898 0.007626 0.068 Uiso 1 1 calc R U . . .
C11 C 0.6994(4) -0.0959(4) 0.2021(2) 0.0453(10) Uani 1 1 d . . . . .
H11 H 0.609478 -0.118798 0.204693 0.054 Uiso 1 1 calc R U . . .
C12 C 0.8053(3) -0.1561(3) 0.2259(2) 0.0394(9) Uani 1 1 d . . . . .
H12 H 0.786935 -0.219626 0.244187 0.047 Uiso 1 1 calc R U . . .
C13 C 0.9391(3) -0.1216(3) 0.22242(17) 0.0291(7) Uani 1 1 d . . . . .
C14 C 0.9604(4) -0.0277(4) 0.1938(3) 0.0537(12) Uani 1 1 d . . . . .
H14 H 1.048936 -0.003322 0.189852 0.064 Uiso 1 1 calc R U . . .
C15 C 0.8508(4) 0.0298(4) 0.1713(3) 0.0558(12) Uani 1 1 d . . . . .
H15 H 0.865744 0.093928 0.152975 0.067 Uiso 1 1 calc R U . . .
C16 C 1.0558(3) -0.1848(3) 0.24844(17) 0.0274(6) Uani 1 1 d . . . . .
C17 C 1.0369(4) -0.2743(4) 0.2806(2) 0.0450(10) Uani 1 1 d . . . . .
H17 H 0.949513 -0.296399 0.287078 0.054 Uiso 1 1 calc R U . . .
C18 C 1.1476(4) -0.3307(4) 0.3032(2) 0.0448(10) Uani 1 1 d . . . . .
H18 H 1.134449 -0.391323 0.324379 0.054 Uiso 1 1 calc R U . . .
C19 C 1.2944(4) -0.2130(4) 0.2649(2) 0.0484(11) Uani 1 1 d . . . . .
H19 H 1.383100 -0.192590 0.259519 0.058 Uiso 1 1 calc R U . . .
C20 C 1.1876(4) -0.1532(3) 0.2416(2) 0.0430(9) Uani 1 1 d . . . . .
H20 H 1.204463 -0.091843 0.221470 0.052 Uiso 1 1 calc R U . . .
C21 C 0.6839(4) -0.0273(4) 0.3763(2) 0.0550(11) Uani 1 1 d . . . . .
H21 H 0.590699 -0.019628 0.363807 0.066 Uiso 1 1 calc R U . . .
C22 C 0.7213(4) -0.1207(4) 0.4039(2) 0.0492(10) Uani 1 1 d . . . . .
H22A H 0.654391 -0.174938 0.409209 0.059 Uiso 1 1 calc R U . . .
C23 C 0.8606(3) -0.1324(3) 0.42371(17) 0.0317(7) Uani 1 1 d . . . . .
C24 C 0.9552(4) -0.0514(3) 0.41114(18) 0.0367(8) Uani 1 1 d . . . . .
H24 H 1.049283 -0.057414 0.421867 0.044 Uiso 1 1 calc R U . . .
C25 C 0.9077(4) 0.0374(3) 0.38270(19) 0.0410(9) Uani 1 1 d . . . . .
H25 H 0.971926 0.090328 0.374107 0.049 Uiso 1 1 calc R U . . .
C26 C 0.9081(3) -0.2220(3) 0.46079(16) 0.0303(7) Uani 1 1 d . . . . .
C27 C 0.8177(4) -0.2812(3) 0.4893(2) 0.0401(8) Uani 1 1 d . . . . .
H27 H 0.724365 -0.270961 0.481540 0.048 Uiso 1 1 calc R U . . .
C28 C 0.8671(4) -0.3552(3) 0.52926(19) 0.0428(9) Uani 1 1 d . . . . .
H28 H 0.807058 -0.394632 0.548557 0.051 Uiso 1 1 calc R U . . .
C29 C 1.0895(4) -0.3187(3) 0.51173(19) 0.0393(8) Uani 1 1 d . . . . .
H29 H 1.181564 -0.333233 0.519202 0.047 Uiso 1 1 calc R U . . .
C30 C 1.0458(4) -0.2446(3) 0.47144(18) 0.0360(8) Uani 1 1 d . . . . .
H30 H 1.107968 -0.209383 0.451289 0.043 Uiso 1 1 calc R U . . .
O1W O 0.9546(3) 0.4945(3) 0.36704(15) 0.0514(7) Uani 1 1 d G . . . .
H1WA H 0.875032 0.516284 0.356509 0.077 Uiso 1 1 d G U . . .
H1WB H 0.970379 0.454439 0.330864 0.077 Uiso 1 1 d G U . . .
O2W O 0.2909(4) -0.0806(4) 0.4355(3) 0.0926(15) Uani 1 1 d G . . . .
H2WA H 0.349796 -0.100725 0.464763 0.139 Uiso 1 1 d G U . . .
H2WB H 0.336610 -0.031800 0.420751 0.139 Uiso 1 1 d G U . . .
O3W O 0.5590(5) 0.2377(3) 0.50142(18) 0.0783(12) Uani 1 1 d G . . . .
H3WA H 0.508240 0.247532 0.466306 0.118 Uiso 1 1 d G U . . .
H3WB H 0.584795 0.306598 0.524534 0.118 Uiso 1 1 d G U . . .
O4W O 0.9790(3) 0.3260(3) 0.25151(17) 0.0578(9) Uani 1 1 d G . . . .
H4WA H 0.892774 0.308090 0.246408 0.087 Uiso 1 1 d G U . . .
H4WB H 1.014958 0.287050 0.278889 0.087 Uiso 1 1 d G U . . .
H4 H 1.339(5) -0.331(4) 0.310(2) 0.051(13) Uiso 1 1 d . . . . .
H3 H 0.660(5) 0.031(4) 0.161(2) 0.060(14) Uiso 1 1 d . . . . .
O26 O 0.6158(13) -0.0386(7) 0.0248(4) 0.097(3) Uani 0.5 1 d G . P A 1
H26A H 0.555676 -0.000833 0.006372 0.146 Uiso 0.5 1 d G U P A 1
H26B H 0.690816 0.004979 0.032004 0.146 Uiso 0.5 1 d G U P A 1
O24 O 0.0435(18) -0.0403(16) -0.0303(8) 0.095(5) Uani 0.3 1 d G . P B 2
H24A H 0.061909 0.007867 0.011352 0.143 Uiso 0.3 1 d G U P B 2
H24B H -0.021845 -0.011464 -0.051696 0.143 Uiso 0.3 1 d G U P B 2
O25 O 0.032(2) -0.139(2) -0.0695(12) 0.078(6) Uani 0.2 1 d G . P C 3
H25A H 0.118952 -0.121878 -0.062024 0.117 Uiso 0.2 1 d G U P C 3
H25B H -0.000473 -0.073384 -0.061531 0.117 Uiso 0.2 1 d G U P C 3

loop_
_atom_site_aniso_label
_atom_site_aniso_U_11
_atom_site_aniso_U_22
_atom_site_aniso_U_33
_atom_site_aniso_U_23
_atom_site_aniso_U_13
_atom_site_aniso_U_12
Mo1 0.01848(12) 0.02190(13) 0.03314(15) 0.01354(11) 0.00706(10) 0.00134(9)
Mo2 0.02357(13) 0.02655(14) 0.02383(13) 0.01032(11) 0.00426(10) 0.00082(10)
Mo3 0.02138(13) 0.02781(14) 0.03174(15) 0.01473(11) 0.00593(10) -0.00250(10)
Mo4 0.01931(13) 0.02432(14) 0.03413(15) 0.00647(11) 0.00312(10) -0.00037(10)
Mo5 0.02348(13) 0.02850(14) 0.02757(14) 0.01317(11) 0.00903(10) 0.00655(10)
P1 0.0143(3) 0.0255(4) 0.0249(4) 0.0117(3) 0.0027(3) 0.0032(3)
P2 0.0139(3) 0.0213(4) 0.0278(4) 0.0126(3) 0.0009(3) 0.0014(3)
O1 0.0225(11) 0.0341(13) 0.0512(15) 0.0184(12) 0.0057(10) -0.0008(9)
O2 0.0298(12) 0.0286(12) 0.0515(15) 0.0209(11) 0.0122(11) 0.0022(9)
O3 0.0244(10) 0.0227(11) 0.0323(11) 0.0107(9) 0.0072(9) 0.0020(8)
O4 0.0199(10) 0.0228(10) 0.0304(11) 0.0139(9) 0.0068(8) 0.0027(8)
O5 0.0400(14) 0.0438(15) 0.0331(13) 0.0130(12) -0.0037(11) -0.0062(11)
O6 0.0366(13) 0.0397(14) 0.0359(13) 0.0121(11) 0.0164(10) 0.0079(11)
O7 0.0292(11) 0.0335(12) 0.0251(11) 0.0156(10) 0.0031(9) -0.0009(9)
O8 0.0196(10) 0.0274(11) 0.0257(11) 0.0120(9) 0.0043(8) 0.0027(8)
O9 0.0431(14) 0.0377(14) 0.0516(16) 0.0275(13) 0.0073(12) -0.0038(11)
O10 0.0279(12) 0.0489(15) 0.0432(14) 0.0164(12) 0.0146(11) -0.0014(11)
O11 0.0169(10) 0.0300(12) 0.0374(12) 0.0102(10) 0.0038(9) -0.0038(8)
O12 0.0181(10) 0.0240(11) 0.0314(11) 0.0101(9) 0.0029(8) -0.0021(8)
O13 0.0324(13) 0.0475(16) 0.0419(15) 0.0018(12) -0.0040(11) -0.0027(11)
O14 0.0308(12) 0.0254(12) 0.0582(16) 0.0113(12) 0.0116(11) 0.0015(9)
O15 0.0253(11) 0.0281(11) 0.0301(11) 0.0096(9) 0.0088(9) 0.0061(9)
O16 0.0221(10) 0.0242(11) 0.0281(11) 0.0102(9) 0.0077(8) 0.0048(8)
O17 0.0177(10) 0.0280(11) 0.0337(12) 0.0134(9) 0.0052(8) 0.0036(8)
O18 0.0348(13) 0.0455(15) 0.0448(15) 0.0163(12) 0.0208(11) 0.0119(11)
O19 0.0442(14) 0.0477(15) 0.0301(13) 0.0181(12) 0.0087(11) 0.0118(12)
O20 0.0203(10) 0.0266(11) 0.0306(11) 0.0148(9) 0.0037(8) 0.0045(8)
O21 0.0274(11) 0.0278(11) 0.0367(12) 0.0149(10) 0.0142(9) 0.0052(9)
O22 0.0293(12) 0.0306(12) 0.0384(13) 0.0180(11) -0.0072(10) 0.0017(10)
O23 0.0213(11) 0.0581(17) 0.0393(14) 0.0186(13) 0.0006(10) 0.0034(11)
N1 0.0362(17) 0.065(2) 0.0341(16) 0.0123(16) 0.0093(13) 0.0049(15)
N2 0.0392(19) 0.068(3) 0.060(2) 0.010(2) 0.0119(17) 0.0052(17)
N3 0.0292(15) 0.0348(16) 0.056(2) 0.0145(15) 0.0032(14) 0.0102(13)
N4 0.0278(14) 0.0336(16) 0.0485(18) 0.0170(14) 0.0087(13) 0.0120(12)
N5 0.055(2) 0.0371(18) 0.0470(19) 0.0179(15) 0.0004(16) 0.0095(15)
N6 0.0525(19) 0.0304(16) 0.0345(16) 0.0151(13) 0.0024(14) 0.0076(13)
C1 0.048(2) 0.060(3) 0.051(2) 0.032(2) 0.0096(19) 0.016(2)
C2 0.046(2) 0.047(2) 0.049(2) 0.0277(19) 0.0064(18) 0.0025(17)
C3 0.0389(19) 0.041(2) 0.0294(17) 0.0097(15) 0.0049(14) 0.0035(15)
C4 0.049(2) 0.037(2) 0.051(2) 0.0134(18) 0.0172(18) 0.0070(17)
C5 0.052(2) 0.040(2) 0.041(2) 0.0068(17) 0.0165(18) 0.0007(17)
C6 0.042(2) 0.041(2) 0.0359(19) 0.0077(16) 0.0063(16) 0.0007(16)
C7 0.047(2) 0.054(3) 0.043(2) 0.0177(19) 0.0110(18) 0.0038(18)
C8 0.050(2) 0.068(3) 0.048(2) 0.017(2) 0.013(2) 0.000(2)
C9 0.041(2) 0.071(3) 0.081(4) 0.028(3) 0.002(2) 0.005(2)
C10 0.042(2) 0.064(3) 0.072(3) 0.036(3) 0.007(2) 0.005(2)
C11 0.0242(17) 0.050(2) 0.070(3) 0.029(2) 0.0117(17) 0.0056(15)
C12 0.0269(17) 0.038(2) 0.060(2) 0.0242(18) 0.0084(16) 0.0049(14)
C13 0.0230(15) 0.0235(15) 0.0407(18) 0.0085(14) 0.0045(13) 0.0013(12)
C14 0.0231(17) 0.050(2) 0.099(4) 0.044(3) 0.008(2) 0.0027(16)
C15 0.036(2) 0.045(2) 0.095(4) 0.041(3) 0.005(2) 0.0028(17)
C16 0.0219(14) 0.0238(15) 0.0367(17) 0.0086(13) 0.0042(12) 0.0005(11)
C17 0.0238(17) 0.052(2) 0.072(3) 0.039(2) 0.0120(17) 0.0054(15)
C18 0.0341(19) 0.047(2) 0.066(3) 0.036(2) 0.0133(18) 0.0081(16)
C19 0.0246(17) 0.045(2) 0.088(3) 0.033(2) 0.0203(19) 0.0086(15)
C20 0.0286(18) 0.037(2) 0.075(3) 0.032(2) 0.0161(18) 0.0061(15)
C21 0.043(2) 0.056(3) 0.069(3) 0.027(2) 0.000(2) 0.014(2)
C22 0.037(2) 0.051(2) 0.065(3) 0.031(2) 0.0041(19) 0.0019(17)
C23 0.0337(17) 0.0286(17) 0.0333(17) 0.0092(14) 0.0046(14) 0.0030(13)
C24 0.0386(19) 0.0358(19) 0.0370(19) 0.0151(16) 0.0029(15) 0.0011(15)
C25 0.052(2) 0.0310(18) 0.041(2) 0.0158(16) 0.0023(17) 0.0009(16)
C26 0.0365(17) 0.0254(16) 0.0295(16) 0.0087(13) 0.0047(13) 0.0016(13)
C27 0.0351(19) 0.040(2) 0.049(2) 0.0205(18) 0.0071(16) 0.0014(15)
C28 0.055(2) 0.038(2) 0.041(2) 0.0164(17) 0.0165(18) -0.0008(17)
C29 0.040(2) 0.0354(19) 0.042(2) 0.0139(16) 0.0018(16) 0.0056(15)
C30 0.0373(19) 0.0335(18) 0.0394(19) 0.0150(16) 0.0056(15) 0.0029(14)
O1W 0.0481(17) 0.0525(18) 0.0559(18) 0.0285(15) -0.0039(14) 0.0067(13)
O2W 0.057(2) 0.119(4) 0.132(4) 0.091(3) 0.022(2) 0.007(2)
O3W 0.114(3) 0.058(2) 0.053(2) 0.0124(17) -0.015(2) 0.025(2)
O4W 0.0216(13) 0.093(3) 0.066(2) 0.0353(19) 0.0079(13) 0.0048(14)
O26 0.173(9) 0.064(5) 0.055(5) -0.001(4) 0.032(6) 0.035(6)
O24 0.070(10) 0.123(15) 0.077(10) 0.023(10) -0.023(8) -0.006(10)
O25 0.066(12) 0.112(18) 0.074(13) 0.041(14) 0.029(11) 0.031(12)

loop_
_atom_type_symbol
_atom_type_description
_atom_type_scat_dispersion_real
_atom_type_scat_dispersion_imag
_atom_type_scat_source
C C 0.0033 0.0016 'International Tables Vol C Tables 4.2.6.8 and 6.1.1.4'
H H 0.0000 0.0000 'International Tables Vol C Tables 4.2.6.8 and 6.1.1.4'
Mo Mo -1.6832 0.6857 'International Tables Vol C Tables 4.2.6.8 and 6.1.1.4'
N N 0.0061 0.0033 'International Tables Vol C Tables 4.2.6.8 and 6.1.1.4'
O O 0.0106 0.0060 'International Tables Vol C Tables 4.2.6.8 and 6.1.1.4'
P P 0.1023 0.0942 'International Tables Vol C Tables 4.2.6.8 and 6.1.1.4'

loop_
_geom_angle_atom_site_label_1
_geom_angle_atom_site_label_2
_geom_angle_atom_site_label_3
_geom_angle
_geom_angle_site_symmetry_1
_geom_angle_site_symmetry_3
_geom_angle_publ_flag
O1 Mo1 O3 98.41(11) . . y
O1 Mo1 O4 86.59(9) . . y
O1 Mo1 O20 171.85(9) . . y
O1 Mo1 O21 100.23(11) . . y
O2 Mo1 O1 101.57(11) . . y
O2 Mo1 O3 100.31(10) . . y
O2 Mo1 O4 167.91(9) . . y
O2 Mo1 O20 86.02(9) . . y
O2 Mo1 O21 102.90(11) . . y
O3 Mo1 O4 69.41(8) . . y
O3 Mo1 O20 77.11(8) . . y
O20 Mo1 O4 85.45(7) . . y
O21 Mo1 O3 146.48(9) . . y
O21 Mo1 O4 84.14(8) . . y
O21 Mo1 O20 80.72(9) . . y
O3 Mo2 O4 72.78(8) . . y
O3 Mo2 O8 87.69(8) . . y
O4 Mo2 O8 72.46(7) . . y
O5 Mo2 O3 100.15(11) . . y
O5 Mo2 O4 96.26(11) . . y
O5 Mo2 O6 104.92(13) . . y
O5 Mo2 O7 97.78(11) . . y
O5 Mo2 O8 163.88(11) . . y
O6 Mo2 O3 93.25(10) . . y
O6 Mo2 O4 156.50(10) . . y
O6 Mo2 O7 102.02(11) . . y
O6 Mo2 O8 88.53(10) . . y
O7 Mo2 O3 152.56(9) . . y
O7 Mo2 O4 84.78(9) . . y
O7 Mo2 O8 70.26(8) . . y
O7 Mo3 O8 72.95(8) . . y
O7 Mo3 O11 146.98(9) . . y
O7 Mo3 O12 82.45(9) . . y
O9 Mo3 O7 98.77(11) . . y
O9 Mo3 O8 166.79(10) . . y
O9 Mo3 O10 103.59(12) . . y
O9 Mo3 O11 102.60(12) . . y
O9 Mo3 O12 88.23(10) . . y
O10 Mo3 O7 102.40(12) . . y
O10 Mo3 O8 88.46(10) . . y
O10 Mo3 O11 96.72(11) . . y
O10 Mo3 O12 166.20(10) . . y
O11 Mo3 O8 80.99(8) . . y
O11 Mo3 O12 73.42(8) . . y
O12 Mo3 O8 80.57(7) . . y
O11 Mo4 O12 70.71(8) . . y
O11 Mo4 O15 151.92(10) . . y
O11 Mo4 O16 83.61(9) . . y
O13 Mo4 O11 98.44(12) . . y
O13 Mo4 O12 165.61(11) . . y
O13 Mo4 O14 103.90(13) . . y
O13 Mo4 O15 101.65(12) . . y
O13 Mo4 O16 97.68(11) . . y
O14 Mo4 O11 99.20(11) . . y
O14 Mo4 O12 87.52(10) . . y
O14 Mo4 O15 94.82(10) . . y
O14 Mo4 O16 157.51(10) . . y
O15 Mo4 O12 85.82(8) . . y
O15 Mo4 O16 74.46(8) . . y
O16 Mo4 O12 72.26(7) . . y
O15 Mo5 O16 68.95(8) . . y
O15 Mo5 O17 77.12(8) . . y
O17 Mo5 O16 86.62(7) . . y
O18 Mo5 O15 100.38(11) . . y
O18 Mo5 O16 168.39(10) . . y
O18 Mo5 O17 86.47(10) . . y
O18 Mo5 O19 102.84(12) . . y
O18 Mo5 O21 104.18(11) . . y
O19 Mo5 O15 99.35(11) . . y
O19 Mo5 O16 83.94(10) . . y
O19 Mo5 O17 170.56(10) . . y
O19 Mo5 O21 98.58(11) . . y
O21 Mo5 O15 145.37(9) . . y
O21 Mo5 O16 83.83(8) . . y
O21 Mo5 O17 80.39(9) . . y
O8 P1 O16 111.81(11) . . ?
O8 P1 O23 108.14(13) . . ?
O16 P1 O23 107.83(14) . . ?
O20 P1 O8 111.83(13) . . ?
O20 P1 O16 108.64(12) . . ?
O20 P1 O23 108.46(13) . . ?
O4 P2 O22 106.11(13) . . ?
O12 P2 O4 111.36(12) . . ?
O12 P2 O22 109.87(12) . . ?
O17 P2 O4 108.93(12) . . ?
O17 P2 O12 110.51(13) . . ?
O17 P2 O22 109.95(13) . . ?
Mo1 O3 Mo2 120.96(11) . . ?
Mo2 O4 Mo1 96.61(8) . . ?
P2 O4 Mo1 133.57(12) . . ?
P2 O4 Mo2 128.81(11) . . ?
Mo3 O7 Mo2 124.69(10) . . ?
Mo3 O8 Mo2 92.09(7) . . ?
P1 O8 Mo2 125.58(11) . . ?
P1 O8 Mo3 127.01(13) . . ?
Mo4 O11 Mo3 124.34(11) . . ?
Mo3 O12 Mo4 91.47(7) . . ?
P2 O12 Mo3 126.97(13) . . ?
P2 O12 Mo4 127.45(12) . . ?
Mo4 O15 Mo5 121.13(11) . . ?
Mo4 O16 Mo5 95.34(8) . . ?
P1 O16 Mo4 130.39(12) . . ?
P1 O16 Mo5 132.68(12) . . ?
P2 O17 Mo5 122.01(11) . . ?
P1 O20 Mo1 123.55(11) . . ?
Mo1 O21 Mo5 149.15(12) . . ?
P2 O22 H22 109.5 . . ?
P1 O23 H23 109.5 . . ?
C1 N1 H1 119.7 . . ?
C1 N1 C5 120.6(4) . . ?
C5 N1 H1 119.7 . . ?
C8 N2 C9 115.6(4) . . ?
C11 N3 C15 121.6(3) . . ?
C11 N3 H3 122(3) . . ?
C15 N3 H3 117(3) . . ?
C18 N4 C19 121.2(3) . . ?
C18 N4 H4 120(3) . . ?
C19 N4 H4 118(3) . . ?
C25 N5 C21 117.7(3) . . ?
C28 N6 H6 118.9 . . ?
C28 N6 C29 122.2(3) . . ?
C29 N6 H6 118.9 . . ?
N1 C1 H1A 119.5 . . ?
N1 C1 C2 121.0(4) . . ?
C2 C1 H1A 119.5 . . ?
C1 C2 H2 119.9 . . ?
C1 C2 C3 120.2(4) . . ?
C3 C2 H2 119.9 . . ?
C2 C3 C4 117.1(4) . . ?
C2 C3 C6 121.6(3) . . ?
C4 C3 C6 121.3(3) . . ?
C3 C4 H4A 119.8 . . ?
C5 C4 C3 120.4(4) . . ?
C5 C4 H4A 119.8 . . ?
N1 C5 C4 120.7(4) . . ?
N1 C5 H5 119.7 . . ?
C4 C5 H5 119.7 . . ?
C7 C6 C3 122.4(3) . . ?
C7 C6 C10 116.0(4) . . ?
C10 C6 C3 121.6(4) . . ?
C6 C7 H7 120.1 . . ?
C8 C7 C6 119.9(4) . . ?
C8 C7 H7 120.1 . . ?
N2 C8 C7 124.7(4) . . ?
N2 C8 H8 117.7 . . ?
C7 C8 H8 117.7 . . ?
N2 C9 H9 118.0 . . ?
N2 C9 C10 124.0(4) . . ?
C10 C9 H9 118.0 . . ?
C6 C10 H10 120.1 . . ?
C9 C10 C6 119.8(4) . . ?
C9 C10 H10 120.1 . . ?
N3 C11 H11 119.6 . . ?
N3 C11 C12 120.7(3) . . ?
C12 C11 H11 119.6 . . ?
C11 C12 H12 120.2 . . ?
C11 C12 C13 119.6(3) . . ?
C13 C12 H12 120.2 . . ?
C12 C13 C14 117.8(3) . . ?
C12 C13 C16 120.6(3) . . ?
C14 C13 C16 121.6(3) . . ?
C13 C14 H14 119.9 . . ?
C15 C14 C13 120.1(3) . . ?
C15 C14 H14 119.9 . . ?
N3 C15 C14 120.2(4) . . ?
N3 C15 H15 119.9 . . ?
C14 C15 H15 119.9 . . ?
C17 C16 C13 122.1(3) . . ?
C20 C16 C13 119.9(3) . . ?
C20 C16 C17 117.9(3) . . ?
C16 C17 H17 120.0 . . ?
C18 C17 C16 119.9(3) . . ?
C18 C17 H17 120.0 . . ?
N4 C18 C17 120.5(3) . . ?
N4 C18 H18 119.8 . . ?
C17 C18 H18 119.8 . . ?
N4 C19 H19 119.6 . . ?
N4 C19 C20 120.8(3) . . ?
C20 C19 H19 119.6 . . ?
C16 C20 C19 119.6(3) . . ?
C16 C20 H20 120.2 . . ?
C19 C20 H20 120.2 . . ?
N5 C21 H21 118.5 . . ?
N5 C21 C22 123.0(4) . . ?
C22 C21 H21 118.5 . . ?
C21 C22 H22A 120.4 . . ?
C21 C22 C23 119.1(4) . . ?
C23 C22 H22A 120.4 . . ?
C22 C23 C24 117.3(3) . . ?
C22 C23 C26 122.0(3) . . ?
C24 C23 C26 120.6(3) . . ?
C23 C24 H24 120.4 . . ?
C25 C24 C23 119.1(3) . . ?
C25 C24 H24 120.4 . . ?
N5 C25 C24 123.6(4) . . ?
N5 C25 H25 118.2 . . ?
C24 C25 H25 118.2 . . ?
C27 C26 C23 120.8(3) . . ?
C27 C26 C30 117.9(3) . . ?
C30 C26 C23 121.2(3) . . ?
C26 C27 H27 120.1 . . ?
C28 C27 C26 119.7(3) . . ?
C28 C27 H27 120.1 . . ?
N6 C28 C27 120.1(3) . . ?
N6 C28 H28 120.0 . . ?
C27 C28 H28 120.0 . . ?
N6 C29 H29 120.0 . . ?
N6 C29 C30 120.1(3) . . ?
C30 C29 H29 120.0 . . ?
C26 C30 H30 120.0 . . ?
C29 C30 C26 119.9(3) . . ?
C29 C30 H30 120.0 . . ?
H1WA O1W H1WB 104.5 . . ?
H2WA O2W H2WB 104.4 . . ?
H3WA O3W H3WB 104.5 . . ?
H4WA O4W H4WB 104.4 . . ?
H26A O26 H26B 104.5 . . ?
O24 O24 H24A 39.3 2 . ?
O24 O24 H24B 73.4 2 . ?
H24A O24 H24B 104.5 . . ?
H25A O25 H25B 104.5 . . ?

loop_
_geom_bond_atom_site_label_1
_geom_bond_atom_site_label_2
_geom_bond_distance
_geom_bond_site_symmetry_2
_geom_bond_publ_flag
Mo1 O1 1.716(2) . y
Mo1 O2 1.703(2) . y
Mo1 O3 1.949(2) . y
Mo1 O4 2.3644(19) . y
Mo1 O20 2.226(2) . y
Mo1 O21 1.897(2) . y
Mo2 O3 1.969(2) . y
Mo2 O4 2.199(2) . y
Mo2 O5 1.688(2) . y
Mo2 O6 1.713(2) . y
Mo2 O7 1.929(2) . y
Mo2 O8 2.417(2) . y
Mo3 O7 1.915(2) . y
Mo3 O8 2.312(2) . y
Mo3 O9 1.708(2) . y
Mo3 O10 1.716(2) . y
Mo3 O11 1.925(2) . y
Mo3 O12 2.304(2) . y
Mo4 O11 1.909(2) . y
Mo4 O12 2.430(2) . y
Mo4 O13 1.703(2) . y
Mo4 O14 1.711(2) . y
Mo4 O15 1.949(2) . y
Mo4 O16 2.180(2) . y
Mo5 O15 1.957(2) . y
Mo5 O16 2.417(2) . y
Mo5 O17 2.243(2) . y
Mo5 O18 1.699(2) . y
Mo5 O19 1.705(2) . y
Mo5 O21 1.916(2) . y
P1 O8 1.535(2) . ?
P1 O16 1.542(2) . ?
P1 O20 1.501(2) . ?
P1 O23 1.569(2) . ?
P2 O4 1.545(2) . ?
P2 O12 1.535(2) . ?
P2 O17 1.514(2) . ?
P2 O22 1.548(2) . ?
O22 H22 0.8200 . ?
O23 H23 0.8200 . ?
N1 H1 0.8600 . ?
N1 C1 1.336(5) . ?
N1 C5 1.339(5) . ?
N2 C8 1.332(6) . ?
N2 C9 1.341(6) . ?
N3 C11 1.322(5) . ?
N3 C15 1.325(5) . ?
N3 H3 0.84(5) . ?
N4 C18 1.320(5) . ?
N4 C19 1.326(5) . ?
N4 H4 0.83(4) . ?
N5 C21 1.330(6) . ?
N5 C25 1.327(5) . ?
N6 H6 0.8600 . ?
N6 C28 1.327(5) . ?
N6 C29 1.332(5) . ?
C1 H1A 0.9300 . ?
C1 C2 1.361(6) . ?
C2 H2 0.9300 . ?
C2 C3 1.393(5) . ?
C3 C4 1.394(5) . ?
C3 C6 1.482(5) . ?
C4 H4A 0.9300 . ?
C4 C5 1.362(6) . ?
C5 H5 0.9300 . ?
C6 C7 1.393(5) . ?
C6 C10 1.396(5) . ?
C7 H7 0.9300 . ?
C7 C8 1.365(6) . ?
C8 H8 0.9300 . ?
C9 H9 0.9300 . ?
C9 C10 1.374(6) . ?
C10 H10 0.9300 . ?
C11 H11 0.9300 . ?
C11 C12 1.379(5) . ?
C12 H12 0.9300 . ?
C12 C13 1.383(5) . ?
C13 C14 1.384(5) . ?
C13 C16 1.495(4) . ?
C14 H14 0.9300 . ?
C14 C15 1.377(5) . ?
C15 H15 0.9300 . ?
C16 C17 1.384(5) . ?
C16 C20 1.377(4) . ?
C17 H17 0.9300 . ?
C17 C18 1.377(5) . ?
C18 H18 0.9300 . ?
C19 H19 0.9300 . ?
C19 C20 1.378(5) . ?
C20 H20 0.9300 . ?
C21 H21 0.9300 . ?
C21 C22 1.383(5) . ?
C22 H22A 0.9300 . ?
C22 C23 1.393(5) . ?
C23 C24 1.394(5) . ?
C23 C26 1.485(4) . ?
C24 H24 0.9300 . ?
C24 C25 1.373(5) . ?
C25 H25 0.9300 . ?
C26 C27 1.391(5) . ?
C26 C30 1.393(5) . ?
C27 H27 0.9300 . ?
C27 C28 1.380(5) . ?
C28 H28 0.9300 . ?
C29 H29 0.9300 . ?
C29 C30 1.372(5) . ?
C30 H30 0.9300 . ?
O1W H1WA 0.8500 . ?
O1W H1WB 0.8504 . ?
O2W H2WA 0.8505 . ?
O2W H2WB 0.8504 . ?
O3W H3WA 0.8493 . ?
O3W H3WB 0.8511 . ?
O4W H4WA 0.8503 . ?
O4W H4WB 0.8505 . ?
O26 H26A 0.8498 . ?
O26 H26B 0.8500 . ?
O24 O24 1.80(4) 2 ?
O24 H24A 0.9178 . ?
O24 H24B 0.8502 . ?
O25 H25A 0.8500 . ?
O25 H25B 0.8494 . ?

loop_
_geom_hbond_atom_site_label_D
_geom_hbond_atom_site_label_H
_geom_hbond_atom_site_label_A
_geom_hbond_distance_DH
_geom_hbond_distance_HA
_geom_hbond_distance_DA
_geom_hbond_angle_DHA
_geom_hbond_site_symmetry_A
_geom_hbond_publ_flag
O22 H22 N5 0.82 1.76 2.561(4) 163.8 . yes
O23 H23 O4W 0.82 1.85 2.667(4) 178.0 1_455 yes
N1 H1 N2 0.86 2.00 2.861(5) 176.5 1_655 yes
N6 H6 O1W 0.86 1.83 2.662(4) 161.9 2_756 yes
O1W H1WA O1 0.85 1.99 2.751(3) 147.9 . yes
O1W H1WB O4W 0.85 2.02 2.848(5) 165.0 . yes
O2W H2WA O3W 0.85 2.08 2.830(5) 146.8 2_656 yes
O2W H2WB O9 0.85 2.13 2.897(4) 150.4 . yes
O3W H3WA O7 0.85 2.04 2.868(4) 164.3 . yes
O4W H4WA O17 0.85 1.92 2.770(3) 177.1 . yes
O4W H4WB O10 0.85 2.01 2.839(4) 164.5 1_655 yes
N4 H4 O3 0.83(4) 1.83(5) 2.647(3) 171(5) 1_645 yes
N3 H3 O15 0.84(5) 1.90(5) 2.739(4) 175(5) . yes
O26 H26A O26 0.85 1.83 2.64(2) 158.0 2_655 yes
O24 H24B O13 0.85 2.19 2.879(16) 138.6 2 yes

loop_
_geom_torsion_atom_site_label_1
_geom_torsion_atom_site_label_2
_geom_torsion_atom_site_label_3
_geom_torsion_atom_site_label_4
_geom_torsion
_geom_torsion_site_symmetry_1
_geom_torsion_site_symmetry_2
_geom_torsion_site_symmetry_3
_geom_torsion_site_symmetry_4
_geom_torsion_publ_flag
O1 Mo1 O21 Mo5 114.3(2) . . . . ?
O2 Mo1 O21 Mo5 -141.2(2) . . . . ?
O3 Mo1 O21 Mo5 -8.5(3) . . . . ?
O4 Mo1 O21 Mo5 28.8(2) . . . . ?
O4 P2 O12 Mo3 -33.84(17) . . . . ?
O4 P2 O12 Mo4 94.25(16) . . . . ?
O4 P2 O17 Mo5 -61.21(16) . . . . ?
O8 P1 O16 Mo4 48.38(19) . . . . ?
O8 P1 O16 Mo5 -113.57(15) . . . . ?
O8 P1 O20 Mo1 61.38(17) . . . . ?
O12 P2 O4 Mo1 -113.93(16) . . . . ?
O12 P2 O4 Mo2 51.85(18) . . . . ?
O12 P2 O17 Mo5 61.44(16) . . . . ?
O16 P1 O8 Mo2 97.17(15) . . . . ?
O16 P1 O8 Mo3 -29.36(18) . . . . ?
O16 P1 O20 Mo1 -62.50(17) . . . . ?
O17 P2 O4 Mo1 8.21(19) . . . . ?
O17 P2 O4 Mo2 173.98(13) . . . . ?
O17 P2 O12 Mo3 -155.06(12) . . . . ?
O17 P2 O12 Mo4 -26.96(18) . . . . ?
O20 Mo1 O21 Mo5 -57.5(2) . . . . ?
O20 P1 O8 Mo2 -24.90(17) . . . . ?
O20 P1 O8 Mo3 -151.44(13) . . . . ?
O20 P1 O16 Mo4 172.27(14) . . . . ?
O20 P1 O16 Mo5 10.32(19) . . . . ?
O22 P2 O4 Mo1 126.54(16) . . . . ?
O22 P2 O4 Mo2 -67.69(17) . . . . ?
O22 P2 O12 Mo3 83.43(17) . . . . ?
O22 P2 O12 Mo4 -148.48(14) . . . . ?
O22 P2 O17 Mo5 -177.10(13) . . . . ?
O23 P1 O8 Mo2 -144.26(15) . . . . ?
O23 P1 O8 Mo3 89.21(17) . . . . ?
O23 P1 O16 Mo4 -70.38(18) . . . . ?
O23 P1 O16 Mo5 127.68(16) . . . . ?
O23 P1 O20 Mo1 -179.46(15) . . . . ?
N1 C1 C2 C3 -1.1(7) . . . . ?
N2 C9 C10 C6 -1.6(9) . . . . ?
N3 C11 C12 C13 0.4(7) . . . . ?
N4 C19 C20 C16 -1.3(7) . . . . ?
N5 C21 C22 C23 0.9(8) . . . . ?
N6 C29 C30 C26 0.6(6) . . . . ?
C1 N1 C5 C4 0.3(6) . . . . ?
C1 C2 C3 C4 0.9(6) . . . . ?
C1 C2 C3 C6 -179.1(4) . . . . ?
C2 C3 C4 C5 -0.1(6) . . . . ?
C2 C3 C6 C7 24.0(6) . . . . ?
C2 C3 C6 C10 -155.8(4) . . . . ?
C3 C4 C5 N1 -0.5(6) . . . . ?
C3 C6 C7 C8 178.9(4) . . . . ?
C3 C6 C10 C9 -178.6(4) . . . . ?
C4 C3 C6 C7 -156.0(4) . . . . ?
C4 C3 C6 C10 24.2(6) . . . . ?
C5 N1 C1 C2 0.5(6) . . . . ?
C6 C3 C4 C5 179.9(4) . . . . ?
C6 C7 C8 N2 0.8(8) . . . . ?
C7 C6 C10 C9 1.5(7) . . . . ?
C8 N2 C9 C10 1.1(8) . . . . ?
C9 N2 C8 C7 -0.7(7) . . . . ?
C10 C6 C7 C8 -1.2(7) . . . . ?
C11 N3 C15 C14 0.7(8) . . . . ?
C11 C12 C13 C14 -1.0(6) . . . . ?
C11 C12 C13 C16 179.4(4) . . . . ?
C12 C13 C14 C15 1.4(7) . . . . ?
C12 C13 C16 C17 -4.3(6) . . . . ?
C12 C13 C16 C20 176.8(4) . . . . ?
C13 C14 C15 N3 -1.3(8) . . . . ?
C13 C16 C17 C18 179.4(4) . . . . ?
C13 C16 C20 C19 -179.1(4) . . . . ?
C14 C13 C16 C17 176.1(4) . . . . ?
C14 C13 C16 C20 -2.8(6) . . . . ?
C15 N3 C11 C12 -0.3(7) . . . . ?
C16 C13 C14 C15 -179.0(4) . . . . ?
C16 C17 C18 N4 0.7(7) . . . . ?
C17 C16 C20 C19 2.0(6) . . . . ?
C18 N4 C19 C20 0.2(7) . . . . ?
C19 N4 C18 C17 0.1(7) . . . . ?
C20 C16 C17 C18 -1.7(6) . . . . ?
C21 N5 C25 C24 -3.2(6) . . . . ?
C21 C22 C23 C24 -3.3(6) . . . . ?
C21 C22 C23 C26 172.7(4) . . . . ?
C22 C23 C24 C25 2.5(6) . . . . ?
C22 C23 C26 C27 -13.7(6) . . . . ?
C22 C23 C26 C30 170.2(4) . . . . ?
C23 C24 C25 N5 0.7(6) . . . . ?
C23 C26 C27 C28 -173.3(4) . . . . ?
C23 C26 C30 C29 173.1(3) . . . . ?
C24 C23 C26 C27 162.2(4) . . . . ?
C24 C23 C26 C30 -14.0(5) . . . . ?
C25 N5 C21 C22 2.3(7) . . . . ?
C26 C23 C24 C25 -173.5(3) . . . . ?
C26 C27 C28 N6 -0.2(6) . . . . ?
C27 C26 C30 C29 -3.1(6) . . . . ?
C28 N6 C29 C30 2.3(6) . . . . ?
C29 N6 C28 C27 -2.5(6) . . . . ?
C30 C26 C27 C28 3.0(6) . . . . ?
